data_1519291
loop_
_publ_author_name
'Light, Mark E.'
'Jimenez, J. L.'
'Hursthouse, Michael B.'
'Cintas, P.'
'Babiano, R.'
'Avalos, M.'
'Arevalo, M. J.'
'Palacios, J. C.'

_publ_section_title
;
 5-Cyano-2-methyl-4-phenyl-1-(5,6,7-tris(acetoxy)-2,10-dioxa-3,9-dioxa-undeca-
 4-yl)-2-aza-7-thiabicyclo[2.2.1]heptane-3-one
;
_journal_name_full 'Crystal Structure Report Archive'
_journal_page_first 117
_journal_year 2001
_chemical_formula_sum 'C28 H32 N2 O11 S'
_chemical_formula_weight 604.62
_space_group_IT_number 19
_symmetry_cell_setting orthorhombic
_symmetry_space_group_name_Hall 'P 2ac 2ab'
_symmetry_space_group_name_H-M 'P 21 21 21'
_atom_sites_solution_hydrogens geom
_atom_sites_solution_primary direct
_atom_sites_solution_secondary difmap
_cell_angle_alpha 90.00
_cell_angle_beta 90.00
_cell_angle_gamma 90.00
_cell_formula_units_Z 4
_cell_length_a 10.9877(7)
_cell_length_b 11.9703(8)
_cell_length_c 22.4663(18)
_cell_measurement_reflns_used 16617
_cell_measurement_temperature 120(2)
_cell_measurement_theta_max 27.48
_cell_measurement_theta_min 1.02
_cell_volume 2954.9(4)
_computing_cell_refinement 'DENZO (Otwinowski & Minor, 1997) & COLLECT (Hooft, 1998)'
_computing_data_collection 'COLLECT (Hooft, 1998)'
_computing_data_reduction 'DENZO (Otwinowski & Minor, 1997) & COLLECT (Hooft, 1998)'
_computing_structure_refinement 'SHELXL-97 (Sheldrick, 1997)'
_computing_structure_solution 'SHELXS-97 (Sheldrick, 1990)'
_diffrn_ambient_temperature 120(2)
_diffrn_detector_area_resol_mean 9.091
_diffrn_measured_fraction_theta_full 0.991
_diffrn_measured_fraction_theta_max 0.991
_diffrn_measurement_device_type 'Bruker-Nonius KappaCCD'
_diffrn_measurement_method '\F & \w scans'
_diffrn_radiation_monochromator graphite
_diffrn_radiation_source 'Bruker-Nonius FR591 rotating anode'
_diffrn_radiation_type MoK\a
_diffrn_radiation_wavelength 0.71073
_diffrn_reflns_av_R_equivalents 0.2525
_diffrn_reflns_av_sigmaI/netI 0.4831
_diffrn_reflns_limit_h_max 11
_diffrn_reflns_limit_h_min -12
_diffrn_reflns_limit_k_max 11
_diffrn_reflns_limit_k_min -14
_diffrn_reflns_limit_l_max 26
_diffrn_reflns_limit_l_min -26
_diffrn_reflns_number 13093
_diffrn_reflns_theta_full 25.02
_diffrn_reflns_theta_max 25.02
_diffrn_reflns_theta_min 3.10
_exptl_absorpt_coefficient_mu 0.172
_exptl_absorpt_correction_T_max 0.9881
_exptl_absorpt_correction_T_min 0.9038
_exptl_absorpt_correction_type multi-scan
_exptl_absorpt_process_details 'SORTAV (Blessing, 1997)'
_exptl_crystal_colour colourless
_exptl_crystal_density_diffrn 1.359
_exptl_crystal_density_method 'not measured'
_exptl_crystal_description block
_exptl_crystal_F_000 1272
_exptl_crystal_size_max 0.60
_exptl_crystal_size_mid 0.07
_exptl_crystal_size_min 0.07
_refine_diff_density_max 0.444
_refine_diff_density_min -0.366
_refine_diff_density_rms 0.078
_refine_ls_abs_structure_details 'Flack H D (1983), Acta Cryst. A39, 876-881'
_refine_ls_abs_structure_Flack -0.1(2)
_refine_ls_extinction_method none
_refine_ls_goodness_of_fit_ref 0.904
_refine_ls_hydrogen_treatment constr
_refine_ls_matrix_type full
_refine_ls_number_parameters 379
_refine_ls_number_reflns 5105
_refine_ls_number_restraints 234
_refine_ls_restrained_S_all 0.907
_refine_ls_R_factor_all 0.3088
_refine_ls_R_factor_gt 0.0848
_refine_ls_shift/su_max 0.001
_refine_ls_shift/su_mean 0.000
_refine_ls_structure_factor_coef Fsqd
_refine_ls_weighting_details 'calc w=1/[\s^2^(Fo^2^)+(0.0421P)^2^+0.0000P] where P=(Fo^2^+2Fc^2^)/3'
_refine_ls_weighting_scheme calc
_refine_ls_wR_factor_gt 0.1318
_refine_ls_wR_factor_ref 0.1930
_reflns_number_gt 1634
_reflns_number_total 5105
_reflns_threshold_expression >2sigma(I)
_cod_data_source_file eCrystal-117.cif
_cod_data_source_block 01esp301
_cod_depositor_comments
;
Citation :
Light, Mark E. and Jimenez, J. L. and Hursthouse, Michael B. and 
Cintas, P. and Babiano, R. and Avalos, M. and Arevalo, M. J. and 
Palacios, J. C. (2001) 
University of Southampton, Crystal Structure Report Archive. 
(doi:10.5258/ecrystals/117)

More at:
http://ecrystals.chem.soton.ac.uk/117/

The following automatic conversions were performed:

'_symmetry_cell_setting' value 'Orthorhombic' changed to
'orthorhombic' according to the built-in table from CIF Core
dictionary named 'cif_core.dic' version 2.4.1 from 2010-06-29.

Automatic conversion script
Id: cif_fix_values 3105 2015-03-04 15:46:00Z robertas 
;
_cod_original_sg_symbol_H-M P2(1)2(1)2(1)
_cod_database_code 1519291

loop_
_symmetry_equiv_pos_as_xyz
'x, y, z'
'-x+1/2, -y, z+1/2'
'-x, y+1/2, -z+1/2'
'x+1/2, -y+1/2, -z'

loop_
_atom_site_label
_atom_site_type_symbol
_atom_site_fract_x
_atom_site_fract_y
_atom_site_fract_z
_atom_site_U_iso_or_equiv
_atom_site_adp_type
_atom_site_occupancy
_atom_site_symmetry_multiplicity
_atom_site_calc_flag
_atom_site_refinement_flags
_atom_site_disorder_assembly
_atom_site_disorder_group
C1 C 0.8692(9) 0.5161(8) 0.1504(5) 0.026(3) Uani 1 1 d U . .
C2 C 0.8589(10) 0.5005(8) 0.2105(5) 0.040(3) Uani 1 1 d U . .
H2 H 0.8296 0.5586 0.2355 0.048 Uiso 1 1 calc R . .
C3 C 0.8924(10) 0.3974(8) 0.2344(5) 0.046(3) Uani 1 1 d U . .
H3 H 0.8815 0.3842 0.2757 0.055 Uiso 1 1 calc R . .
C4 C 0.9411(10) 0.3142(8) 0.1992(5) 0.044(3) Uani 1 1 d U . .
H4 H 0.9691 0.2462 0.2161 0.053 Uiso 1 1 calc R . .
C5 C 0.9481(11) 0.3323(9) 0.1393(5) 0.054(4) Uani 1 1 d U . .
H5 H 0.9766 0.2745 0.1139 0.065 Uiso 1 1 calc R . .
C6 C 0.9134(9) 0.4362(8) 0.1146(5) 0.038(3) Uani 1 1 d U . .
H6 H 0.9213 0.4492 0.0731 0.045 Uiso 1 1 calc R . .
C7 C 0.8383(10) 0.6284(8) 0.1236(4) 0.032(3) Uani 1 1 d U . .
C8 C 0.7700(10) 0.6293(7) 0.0619(4) 0.032(3) Uani 1 1 d U . .
H8 H 0.8279 0.6090 0.0294 0.038 Uiso 1 1 calc R . .
C9 C 0.7243(10) 0.7516(6) 0.0530(4) 0.034(3) Uani 1 1 d U . .
H9A H 0.7589 0.7838 0.0161 0.041 Uiso 1 1 calc R . .
H9B H 0.6344 0.7534 0.0502 0.041 Uiso 1 1 calc R . .
C10 C 0.7668(10) 0.8160(7) 0.1065(5) 0.032(3) Uani 1 1 d U . .
C11 C 0.9454(11) 0.7064(8) 0.1109(5) 0.030(3) Uani 1 1 d U . .
C12 C 0.6673(12) 0.5509(9) 0.0623(5) 0.041(3) Uani 1 1 d U . .
C13 C 0.9700(10) 0.8873(7) 0.0651(4) 0.042(3) Uani 1 1 d U . .
H13A H 0.9311 0.9609 0.0641 0.063 Uiso 1 1 calc R . .
H13B H 0.9710 0.8554 0.0249 0.063 Uiso 1 1 calc R . .
H13C H 1.0537 0.8949 0.0797 0.063 Uiso 1 1 calc R . .
C14 C 0.7170(9) 0.9339(7) 0.1189(4) 0.018(2) Uani 1 1 d U . .
H14 H 0.7667 0.9897 0.0964 0.022 Uiso 1 1 calc R . .
C15 C 0.5822(9) 0.9480(7) 0.1021(4) 0.028(3) Uani 1 1 d U . .
H15 H 0.5707 0.9391 0.0582 0.034 Uiso 1 1 calc R . .
C16 C 0.4295(9) 0.8005(8) 0.1030(5) 0.031(3) Uani 1 1 d U . .
C17 C 0.3633(9) 0.7249(8) 0.1438(4) 0.043(3) Uani 1 1 d U . .
H17A H 0.3905 0.7380 0.1847 0.065 Uiso 1 1 calc R . .
H17B H 0.3798 0.6472 0.1327 0.065 Uiso 1 1 calc R . .
H17C H 0.2757 0.7394 0.1409 0.065 Uiso 1 1 calc R . .
C18 C 0.8223(12) 1.0210(8) 0.1997(5) 0.038(3) Uani 1 1 d U . .
C19 C 0.8172(9) 1.0334(7) 0.2664(4) 0.037(3) Uani 1 1 d U . .
H19A H 0.7445 0.9957 0.2817 0.055 Uiso 1 1 calc R . .
H19B H 0.8139 1.1128 0.2768 0.055 Uiso 1 1 calc R . .
H19C H 0.8900 0.9996 0.2841 0.055 Uiso 1 1 calc R . .
C20 C 0.5320(10) 1.0606(7) 0.1231(4) 0.029(3) Uani 1 1 d U . .
H20 H 0.5329 1.0619 0.1677 0.035 Uiso 1 1 calc R . .
C21 C 0.3236(12) 1.0907(9) 0.1452(6) 0.044(4) Uani 1 1 d U . .
C22 C 0.1973(12) 1.0860(9) 0.1189(5) 0.085(5) Uani 1 1 d U . .
H22A H 0.2023 1.0612 0.0774 0.127 Uiso 1 1 calc R . .
H22B H 0.1603 1.1605 0.1205 0.127 Uiso 1 1 calc R . .
H22C H 0.1475 1.0334 0.1417 0.127 Uiso 1 1 calc R . .
C23 C 0.5938(9) 1.1639(7) 0.1006(4) 0.024(3) Uani 1 1 d U . .
H23 H 0.6828 1.1610 0.1098 0.029 Uiso 1 1 calc R . .
C24 C 0.5740(9) 1.1926(7) 0.0350(4) 0.039(3) Uani 1 1 d U . .
H24A H 0.4857 1.1982 0.0268 0.047 Uiso 1 1 calc R . .
H24B H 0.6114 1.2660 0.0262 0.047 Uiso 1 1 calc R . .
C25 C 0.7323(15) 1.1290(10) -0.0276(6) 0.070(4) Uani 1 1 d U . .
C26 C 0.7731(11) 1.0394(8) -0.0704(4) 0.054(3) Uani 1 1 d U . .
H26A H 0.7110 0.9807 -0.0725 0.082 Uiso 1 1 calc R . .
H26B H 0.8500 1.0072 -0.0566 0.082 Uiso 1 1 calc R . .
H26C H 0.7847 1.0721 -0.1100 0.082 Uiso 1 1 calc R . .
C27 C 0.5800(11) 1.2818(9) 0.1853(5) 0.040(3) Uani 1 1 d U . .
C28 C 0.5163(10) 1.3829(7) 0.2113(4) 0.044(3) Uani 1 1 d U . .
H28A H 0.4562 1.4109 0.1828 0.066 Uiso 1 1 calc R . .
H28B H 0.5764 1.4414 0.2196 0.066 Uiso 1 1 calc R . .
H28C H 0.4753 1.3617 0.2483 0.066 Uiso 1 1 calc R . .
N1 N 0.5872(9) 0.4906(7) 0.0593(4) 0.056(3) Uani 1 1 d . . .
N2 N 0.9017(8) 0.8133(7) 0.1050(4) 0.040(3) Uani 1 1 d . . .
O1 O 1.0505(7) 0.6779(5) 0.1053(3) 0.040(2) Uani 1 1 d U . .
O2 O 0.5121(6) 0.8648(4) 0.1343(3) 0.0252(18) Uani 1 1 d U . .
O3 O 0.4188(6) 0.8092(5) 0.0492(3) 0.040(2) Uani 1 1 d U . .
O4 O 0.7260(6) 0.9567(5) 0.1811(3) 0.0314(18) Uani 1 1 d U . .
O5 O 0.8969(7) 1.0584(5) 0.1670(3) 0.043(2) Uani 1 1 d U . .
O6 O 0.4065(7) 1.0598(5) 0.1032(3) 0.037(2) Uani 1 1 d U . .
O7 O 0.3446(7) 1.1190(6) 0.1941(3) 0.053(2) Uani 1 1 d U . .
O8 O 0.6269(8) 1.1087(5) -0.0028(3) 0.050(2) Uani 1 1 d U . .
O9 O 0.7847(10) 1.2107(8) -0.0154(5) 0.143(4) Uani 1 1 d U . .
O10 O 0.5378(6) 1.2618(5) 0.1293(3) 0.034(2) Uani 1 1 d U . .
O11 O 0.6550(7) 1.2256(5) 0.2102(3) 0.040(2) Uani 1 1 d U . .
S1 S 0.7370(3) 0.7192(2) 0.16899(12) 0.0370(8) Uani 1 1 d . . .

loop_
_atom_site_aniso_label
_atom_site_aniso_U_11
_atom_site_aniso_U_22
_atom_site_aniso_U_33
_atom_site_aniso_U_23
_atom_site_aniso_U_13
_atom_site_aniso_U_12
C1 0.012(6) 0.033(5) 0.033(6) -0.002(5) 0.006(5) 0.008(5)
C2 0.038(7) 0.032(6) 0.050(7) -0.004(5) 0.000(6) 0.004(5)
C3 0.037(7) 0.048(6) 0.054(7) 0.001(6) 0.004(6) -0.011(5)
C4 0.042(7) 0.044(6) 0.047(7) 0.008(6) 0.000(6) 0.004(5)
C5 0.053(8) 0.048(6) 0.062(7) -0.014(6) 0.011(6) 0.015(6)
C6 0.041(7) 0.037(6) 0.036(6) -0.002(5) -0.001(6) 0.005(5)
C7 0.038(7) 0.024(5) 0.035(6) -0.005(5) 0.000(5) 0.014(5)
C8 0.030(7) 0.031(5) 0.036(6) 0.001(5) 0.001(6) 0.002(5)
C9 0.031(7) 0.033(6) 0.037(6) 0.012(5) 0.016(5) -0.003(5)
C10 0.022(6) 0.030(5) 0.043(6) 0.010(5) 0.004(6) -0.005(5)
C11 0.025(6) 0.021(5) 0.045(6) 0.007(5) 0.002(6) -0.005(5)
C12 0.053(8) 0.036(6) 0.035(6) -0.002(6) -0.001(6) 0.004(6)
C13 0.042(7) 0.022(5) 0.062(7) -0.005(5) 0.005(6) 0.001(5)
C14 0.011(6) 0.021(5) 0.022(5) 0.002(4) 0.003(5) -0.007(4)
C15 0.033(7) 0.023(5) 0.029(6) 0.000(5) 0.004(5) -0.011(5)
C16 0.024(7) 0.026(5) 0.044(6) 0.002(5) -0.003(6) -0.003(5)
C17 0.032(7) 0.046(6) 0.051(6) -0.001(5) 0.002(5) -0.002(5)
C18 0.044(8) 0.029(6) 0.041(7) 0.002(5) 0.008(6) 0.011(6)
C19 0.031(7) 0.038(5) 0.042(6) 0.001(5) 0.000(5) 0.002(5)
C20 0.019(6) 0.031(5) 0.038(6) -0.004(5) 0.004(5) 0.008(5)
C21 0.020(7) 0.051(7) 0.061(7) -0.002(6) 0.005(6) 0.003(6)
C22 0.069(9) 0.090(8) 0.096(8) -0.001(7) -0.008(7) -0.003(7)
C23 0.014(6) 0.030(5) 0.029(6) -0.001(5) -0.006(5) -0.001(5)
C24 0.032(7) 0.047(6) 0.038(6) -0.009(5) 0.011(5) 0.001(5)
C25 0.061(8) 0.053(7) 0.096(8) -0.011(7) 0.017(7) 0.001(7)
C26 0.056(8) 0.055(6) 0.052(6) -0.011(6) 0.008(6) 0.007(6)
C27 0.045(7) 0.033(6) 0.043(7) -0.010(5) 0.005(6) 0.002(6)
C28 0.053(7) 0.036(5) 0.043(6) -0.007(5) 0.007(6) -0.005(5)
N1 0.040(8) 0.044(6) 0.085(8) 0.005(6) -0.026(7) -0.018(5)
N2 0.036(7) 0.043(6) 0.042(6) -0.001(5) 0.009(6) -0.005(5)
O1 0.022(5) 0.040(4) 0.058(5) -0.004(3) 0.004(4) 0.007(4)
O2 0.022(5) 0.019(3) 0.035(4) 0.002(3) 0.004(4) -0.002(3)
O3 0.028(5) 0.049(4) 0.042(5) -0.002(4) -0.005(4) -0.012(4)
O4 0.015(5) 0.043(4) 0.036(4) -0.002(3) -0.002(4) -0.009(4)
O5 0.037(5) 0.040(4) 0.053(5) -0.008(4) -0.002(4) -0.008(4)
O6 0.033(5) 0.034(4) 0.043(4) -0.003(3) -0.003(4) -0.002(4)
O7 0.034(5) 0.067(5) 0.058(5) -0.013(4) 0.013(5) 0.006(4)
O8 0.056(6) 0.038(4) 0.055(5) -0.006(4) 0.012(5) -0.013(4)
O9 0.100(8) 0.128(7) 0.200(8) -0.057(7) 0.075(6) -0.033(6)
O10 0.036(5) 0.032(4) 0.033(5) -0.005(3) -0.004(4) 0.005(4)
O11 0.026(5) 0.048(4) 0.047(5) -0.011(4) -0.005(4) 0.001(4)
S1 0.028(2) 0.0388(16) 0.0441(18) 0.0028(15) 0.0034(16) 0.0024(16)

loop_
_atom_type_symbol
_atom_type_description
_atom_type_scat_dispersion_real
_atom_type_scat_dispersion_imag
_atom_type_scat_source
C C 0.0033 0.0016 'International Tables Vol C Tables 4.2.6.8 and 6.1.1.4'
H H 0.0000 0.0000 'International Tables Vol C Tables 4.2.6.8 and 6.1.1.4'
N N 0.0061 0.0033 'International Tables Vol C Tables 4.2.6.8 and 6.1.1.4'
O O 0.0106 0.0060 'International Tables Vol C Tables 4.2.6.8 and 6.1.1.4'
S S 0.1246 0.1234 'International Tables Vol C Tables 4.2.6.8 and 6.1.1.4'

loop_
_geom_angle_atom_site_label_1
_geom_angle_atom_site_label_2
_geom_angle_atom_site_label_3
_geom_angle
_geom_angle_site_symmetry_1
_geom_angle_site_symmetry_3
C6 C1 C2 121.6(10) . .
C6 C1 C7 118.5(9) . .
C2 C1 C7 119.8(9) . .
C1 C2 C3 118.6(10) . .
C4 C3 C2 121.3(11) . .
C5 C4 C3 118.2(10) . .
C4 C5 C6 120.8(10) . .
C1 C6 C5 119.3(10) . .
C1 C7 C11 116.4(9) . .
C1 C7 C8 117.6(8) . .
C11 C7 C8 101.4(8) . .
C1 C7 S1 115.8(7) . .
C11 C7 S1 101.9(6) . .
C8 C7 S1 101.1(6) . .
C12 C8 C9 110.7(9) . .
C12 C8 C7 110.9(9) . .
C9 C8 C7 105.8(7) . .
C10 C9 C8 106.2(8) . .
N2 C10 C9 106.3(9) . .
N2 C10 C14 112.3(8) . .
C9 C10 C14 120.3(8) . .
N2 C10 S1 100.4(7) . .
C9 C10 S1 103.3(6) . .
C14 C10 S1 112.0(7) . .
O1 C11 N2 125.9(10) . .
O1 C11 C7 125.5(9) . .
N2 C11 C7 108.6(9) . .
N1 C12 C8 176.3(13) . .
O4 C14 C10 109.1(7) . .
O4 C14 C15 106.6(7) . .
C10 C14 C15 113.5(8) . .
O2 C15 C20 104.9(7) . .
O2 C15 C14 108.2(7) . .
C20 C15 C14 111.5(8) . .
O3 C16 O2 121.4(9) . .
O3 C16 C17 128.2(10) . .
O2 C16 C17 110.4(9) . .
O5 C18 O4 123.6(11) . .
O5 C18 C19 127.1(12) . .
O4 C18 C19 109.3(10) . .
O6 C20 C23 109.3(8) . .
O6 C20 C15 104.0(8) . .
C23 C20 C15 117.3(8) . .
O7 C21 O6 126.5(12) . .
O7 C21 C22 124.0(13) . .
O6 C21 C22 109.5(11) . .
O10 C23 C20 108.7(8) . .
O10 C23 C24 100.5(7) . .
C20 C23 C24 116.5(8) . .
O8 C24 C23 110.8(8) . .
O9 C25 O8 119.5(13) . .
O9 C25 C26 126.8(15) . .
O8 C25 C26 113.7(11) . .
O11 C27 O10 124.4(10) . .
O11 C27 C28 125.8(11) . .
O10 C27 C28 109.8(10) . .
C11 N2 C13 116.2(9) . .
C11 N2 C10 111.6(8) . .
C13 N2 C10 120.8(9) . .
C16 O2 C15 118.4(7) . .
C18 O4 C14 117.3(8) . .
C21 O6 C20 114.8(9) . .
C25 O8 C24 118.6(8) . .
C27 O10 C23 113.7(8) . .
C10 S1 C7 81.1(4) . .

loop_
_geom_bond_atom_site_label_1
_geom_bond_atom_site_label_2
_geom_bond_distance
_geom_bond_site_symmetry_2
C1 C6 1.341(11) .
C1 C2 1.368(11) .
C1 C7 1.512(12) .
C2 C3 1.395(12) .
C3 C4 1.380(12) .
C4 C5 1.365(12) .
C5 C6 1.414(12) .
C7 C11 1.529(13) .
C7 C8 1.576(12) .
C7 S1 1.860(10) .
C8 C12 1.467(14) .
C8 C9 1.560(11) .
C9 C10 1.503(12) .
C10 N2 1.483(12) .
C10 C14 1.538(11) .
C10 S1 1.849(10) .
C11 O1 1.211(10) .
C11 N2 1.373(11) .
C12 N1 1.141(12) .
C13 N2 1.466(11) .
C14 O4 1.427(9) .
C14 C15 1.538(11) .
C15 O2 1.453(10) .
C15 C20 1.531(12) .
C16 O3 1.220(11) .
C16 O2 1.382(10) .
C16 C17 1.478(13) .
C18 O5 1.188(11) .
C18 O4 1.374(12) .
C18 C19 1.507(12) .
C20 O6 1.450(11) .
C20 C23 1.499(12) .
C21 O7 1.173(12) .
C21 O6 1.363(12) .
C21 C22 1.509(15) .
C23 O10 1.472(10) .
C23 C24 1.529(11) .
C24 O8 1.439(10) .
C25 O9 1.168(13) .
C25 O8 1.308(14) .
C25 C26 1.509(14) .
C27 O11 1.202(11) .
C27 O10 1.363(12) .
C27 C28 1.515(12) .
